data_9010877
loop_
_publ_author_name
'Majzlan, J.'
'Speziale, S.'
'Duffy, T. S.'
'Burns, P. C.'

_publ_section_title
;
 Single-crystal elastic properties of alunite, KAl3(SO4)2(OH)6
;
_journal_name_full 'Physics and Chemistry of Minerals'
_journal_page_first 567
_journal_page_last 573
_journal_paper_doi 10.1007/s00269-006-0104-z
_journal_volume 33
_journal_year 2006
_chemical_formula_sum 'Al2.967 H6 K0.805 Na0.132 O14.063 S2'
_chemical_name_mineral Alunite
_space_group_IT_number 166
_symmetry_space_group_name_Hall '-R 3 2"'
_symmetry_space_group_name_H-M 'R -3 m :H'
_cell_angle_alpha 90
_cell_angle_beta 90
_cell_angle_gamma 120
_cell_length_a 6.9741
_cell_length_b 6.9741
_cell_length_c 17.190
_cell_formula_units_Z 3
_cell_volume 724.074
_database_code_amcsd 0009047
_exptl_crystal_density_diffrn 2.819
_cod_original_sg_symbol_H-M 'R -3 m'
_cod_original_formula_sum 'S2 Al2.967 O14.063 K.805 Na.132 H6'
_cod_database_code 9010877

loop_
_space_group_symop_operation_xyz
x,y,z
2/3+x,1/3+y,1/3+z
1/3+x,2/3+y,2/3+z
x,x-y,z
2/3+x,1/3+x-y,1/3+z
1/3+x,2/3+x-y,2/3+z
y,x,-z
2/3+y,1/3+x,1/3-z
1/3+y,2/3+x,2/3-z
-x+y,y,z
2/3-x+y,1/3+y,1/3+z
1/3-x+y,2/3+y,2/3+z
-x,-x+y,-z
2/3-x,1/3-x+y,1/3-z
1/3-x,2/3-x+y,2/3-z
-y,-x,z
2/3-y,1/3-x,1/3+z
1/3-y,2/3-x,2/3+z
x-y,-y,-z
2/3+x-y,1/3-y,1/3-z
1/3+x-y,2/3-y,2/3-z
y,-x+y,-z
2/3+y,1/3-x+y,1/3-z
1/3+y,2/3-x+y,2/3-z
-x+y,-x,z
2/3-x+y,1/3-x,1/3+z
1/3-x+y,2/3-x,2/3+z
-x,-y,-z
2/3-x,1/3-y,1/3-z
1/3-x,2/3-y,2/3-z
-y,x-y,z
2/3-y,1/3+x-y,1/3+z
1/3-y,2/3+x-y,2/3+z
x-y,x,-z
2/3+x-y,1/3+x,1/3-z
1/3+x-y,2/3+x,2/3-z

loop_
_atom_site_aniso_label
_atom_site_aniso_U_11
_atom_site_aniso_U_22
_atom_site_aniso_U_33
_atom_site_aniso_U_12
_atom_site_aniso_U_13
_atom_site_aniso_U_23
S 0.00670 0.00670 0.00650 0.00330 0.00000 0.00000
Al 0.00470 0.00590 0.00950 0.00230 0.00010 0.00000
O1 0.01330 0.01330 0.00620 0.00670 0.00000 0.00000
O2 0.01170 0.01170 0.00990 0.00840 -0.00040 0.00040
O3 0.00600 0.00600 0.01350 0.00280 0.00100 -0.00100
K 0.01590 0.01590 0.01040 0.00800 0.00000 0.00000
Na 0.01590 0.01590 0.01040 0.00800 0.00000 0.00000
O4 0.01590 0.01590 0.01040 0.00800 0.00000 0.00000

loop_
_atom_site_label
_atom_site_fract_x
_atom_site_fract_y
_atom_site_fract_z
_atom_site_occupancy
_atom_site_U_iso_or_equiv
S 0.00000 0.00000 0.30380 1.00000 0.00660
Al 0.00000 0.50000 0.50000 0.98900 0.00680
O1 0.00000 0.00000 0.38820 1.00000 0.01100
O2 0.21820 -0.21820 -0.05910 1.00000 0.00990
O3 0.12580 -0.12580 0.14000 1.00000 0.00860
K 0.00000 0.00000 0.00000 0.80500 0.01400
Na 0.00000 0.00000 0.00000 0.13200 0.01400
O4 0.00000 0.00000 0.00000 0.06300 0.01400
H 0.17800 -0.17800 0.11800 1.00000 0.03320

loop_
_cod_related_entry_id
_cod_related_entry_database
_cod_related_entry_code
1 AMCSD 0009047
